data_7023993
loop_
_publ_author_name
'Luo, Geng-Geng'
'Xia, Jiu-Xu'
'Fang, Kai'
'Zhao, Qing-Hua'
'Wu, Ji-Huai'
'Dai, Jing-Cao'

_publ_section_title
;
 Discovery of polymorphism-dependent emission for crystalline
 boron-dipyrromethene dye.
;
_journal_issue 46
_journal_name_full 'Dalton transactions (Cambridge, England : 2003)'
_journal_page_first 16268
_journal_page_last 16271
_journal_paper_doi 10.1039/c3dt52325j
_journal_volume 42
_journal_year 2013
_chemical_formula_sum 'C21 H21 B F2 N2 O2'
_chemical_formula_weight 382.21
_chemical_name_systematic
; 
 ? 
;
_space_group_IT_number 5
_symmetry_cell_setting monoclinic
_symmetry_space_group_name_Hall 'C 2y'
_symmetry_space_group_name_H-M 'C 1 2 1'
_atom_sites_solution_hydrogens geom
_atom_sites_solution_primary direct
_atom_sites_solution_secondary difmap
_audit_creation_method SHELXL-97
_cell_angle_alpha 90.00
_cell_angle_beta 90.511(2)
_cell_angle_gamma 90.00
_cell_formula_units_Z 4
_cell_length_a 32.799(2)
_cell_length_b 7.9896(4)
_cell_length_c 7.2920(4)
_cell_measurement_temperature 173(2)
_cell_volume 1910.80(18)
_computing_cell_refinement RAPID-AUTO
_computing_data_collection 'RAPID-AUTO (Rigaku Corporation, 1998)'
_computing_molecular_graphics 'SHELXL-97 (Sheldrick, 1997)'
_computing_publication_material 'SHELXL-97 (Sheldrick, 1997)'
_computing_structure_refinement 'SHELXL-97 (Sheldrick, 1997)'
_computing_structure_solution 'SHELXS-97 (Sheldrick, 1997)'
_diffrn_ambient_temperature 173(2)
_diffrn_measured_fraction_theta_full 0.998
_diffrn_measured_fraction_theta_max 0.998
_diffrn_measurement_device_type 'Rigaku RAXIS-RAPID'
_diffrn_measurement_method '\w scan'
_diffrn_radiation_monochromator graphite
_diffrn_radiation_source 'fine-focus sealed tube'
_diffrn_radiation_type MoK\a
_diffrn_radiation_wavelength 0.71073
_diffrn_reflns_av_R_equivalents 0.0488
_diffrn_reflns_av_sigmaI/netI 0.0434
_diffrn_reflns_limit_h_max 38
_diffrn_reflns_limit_h_min -38
_diffrn_reflns_limit_k_max 9
_diffrn_reflns_limit_k_min -9
_diffrn_reflns_limit_l_max 8
_diffrn_reflns_limit_l_min -8
_diffrn_reflns_number 12361
_diffrn_reflns_theta_full 24.99
_diffrn_reflns_theta_max 24.99
_diffrn_reflns_theta_min 3.05
_exptl_absorpt_coefficient_mu 0.098
_exptl_absorpt_correction_T_max 0.9903
_exptl_absorpt_correction_T_min 0.9807
_exptl_absorpt_correction_type multi-scan
_exptl_absorpt_process_details 'ABSCOR (Higashi, 1995)'
_exptl_crystal_colour orange-yellow
_exptl_crystal_density_diffrn 1.329
_exptl_crystal_density_method 'not measured'
_exptl_crystal_description needlike
_exptl_crystal_F_000 800
_exptl_crystal_size_max 0.20
_exptl_crystal_size_mid 0.15
_exptl_crystal_size_min 0.10
_refine_diff_density_max 0.232
_refine_diff_density_min -0.228
_refine_diff_density_rms 0.059
_refine_ls_abs_structure_details 'Flack H D (1983), Acta Cryst. A39, 876-881'
_refine_ls_abs_structure_Flack -0.7(11)
_refine_ls_extinction_coef 0.0086(16)
_refine_ls_extinction_expression Fc^*^=kFc[1+0.001xFc^2^\l^3^/sin(2\q)]^-1/4^
_refine_ls_extinction_method SHELXL
_refine_ls_goodness_of_fit_ref 1.094
_refine_ls_hydrogen_treatment constr
_refine_ls_matrix_type full
_refine_ls_number_parameters 254
_refine_ls_number_reflns 3363
_refine_ls_number_restraints 1
_refine_ls_restrained_S_all 1.094
_refine_ls_R_factor_all 0.0728
_refine_ls_R_factor_gt 0.0467
_refine_ls_shift/su_max 0.000
_refine_ls_shift/su_mean 0.000
_refine_ls_structure_factor_coef Fsqd
_refine_ls_weighting_details 'calc w=1/[\s^2^(Fo^2^)+(0.0929P)^2^+0.3345P] where P=(Fo^2^+2Fc^2^)/3'
_refine_ls_weighting_scheme calc
_refine_ls_wR_factor_gt 0.1169
_refine_ls_wR_factor_ref 0.1547
_reflns_number_gt 2483
_reflns_number_total 3363
_reflns_threshold_expression >2sigma(I)
_cod_data_source_file c3dt52325j.txt
_cod_data_source_block 939164
_cod_original_cell_volume 1910.79(19)
_cod_original_sg_symbol_H-M C2
_cod_database_code 7023993

loop_
_symmetry_equiv_pos_as_xyz
'x, y, z'
'-x, y, -z'
'x+1/2, y+1/2, z'
'-x+1/2, y+1/2, -z'

loop_
_atom_site_label
_atom_site_type_symbol
_atom_site_fract_x
_atom_site_fract_y
_atom_site_fract_z
_atom_site_U_iso_or_equiv
_atom_site_adp_type
_atom_site_occupancy
_atom_site_symmetry_multiplicity
_atom_site_calc_flag
_atom_site_refinement_flags
B1 B 0.19185(12) 0.6099(5) 0.3447(5) 0.0336(9) Uani 1 1 d .
F1 F 0.18950(6) 0.4378(2) 0.3767(3) 0.0492(6) Uani 1 1 d .
F2 F 0.22619(6) 0.6422(2) 0.2389(3) 0.0428(5) Uani 1 1 d .
N1 N 0.15335(8) 0.6708(3) 0.2438(4) 0.0365(7) Uani 1 1 d .
N2 N 0.19475(8) 0.7054(3) 0.5276(4) 0.0331(6) Uani 1 1 d .
O1 O 0.03992(9) 1.5668(3) 0.6798(4) 0.0561(8) Uani 1 1 d .
O2 O -0.00523(8) 1.3667(4) 0.7477(4) 0.0545(7) Uani 1 1 d .
C1 C 0.03085(12) 1.4217(5) 0.6902(5) 0.0435(9) Uani 1 1 d .
C2 C -0.03458(12) 1.4942(6) 0.7966(6) 0.0606(12) Uani 1 1 d .
H2A H -0.0599 1.4407 0.8364 0.091 Uiso 1 1 calc R
H2B H -0.0402 1.5653 0.6899 0.091 Uiso 1 1 calc R
H2C H -0.0235 1.5627 0.8967 0.091 Uiso 1 1 calc R
C3 C 0.05810(10) 1.2792(4) 0.6368(5) 0.0361(8) Uani 1 1 d .
C4 C 0.04628(10) 1.1142(4) 0.6614(4) 0.0386(8) Uani 1 1 d .
H4A H 0.0207 1.0894 0.7149 0.046 Uiso 1 1 calc R
C5 C 0.07196(10) 0.9852(4) 0.6077(4) 0.0352(8) Uani 1 1 d .
H5A H 0.0640 0.8720 0.6247 0.042 Uiso 1 1 calc R
C6 C 0.10922(9) 1.0224(4) 0.5292(4) 0.0324(7) Uani 1 1 d .
C7 C 0.12077(11) 1.1883(4) 0.5025(5) 0.0374(8) Uani 1 1 d .
H7A H 0.1461 1.2133 0.4467 0.045 Uiso 1 1 calc R
C8 C 0.09531(10) 1.3167(4) 0.5574(5) 0.0398(8) Uani 1 1 d .
H8A H 0.1033 1.4300 0.5408 0.048 Uiso 1 1 calc R
C9 C 0.13658(9) 0.8837(4) 0.4705(4) 0.0323(7) Uani 1 1 d .
C10 C 0.16894(10) 0.8356(4) 0.5805(4) 0.0316(7) Uani 1 1 d .
C11 C 0.18351(10) 0.8952(4) 0.7551(4) 0.0357(8) Uani 1 1 d .
C12 C 0.21688(11) 0.8007(5) 0.7987(5) 0.0396(8) Uani 1 1 d .
H12A H 0.2330 0.8119 0.9069 0.048 Uiso 1 1 calc R
C13 C 0.22350(10) 0.6853(4) 0.6589(5) 0.0390(8) Uani 1 1 d .
C14 C 0.13942(11) 0.6164(5) 0.0798(5) 0.0406(8) Uani 1 1 d .
C15 C 0.10572(11) 0.7137(5) 0.0281(5) 0.0438(9) Uani 1 1 d .
H15A H 0.0904 0.7011 -0.0820 0.053 Uiso 1 1 calc R
C16 C 0.09844(10) 0.8307(5) 0.1631(5) 0.0394(8) Uani 1 1 d .
C17 C 0.12862(9) 0.8042(4) 0.3011(4) 0.0343(7) Uani 1 1 d .
C18 C 0.16830(12) 1.0388(5) 0.8662(5) 0.0446(9) Uani 1 1 d .
H18A H 0.1844 1.0478 0.9795 0.067 Uiso 1 1 calc R
H18B H 0.1396 1.0204 0.8965 0.067 Uiso 1 1 calc R
H18C H 0.1709 1.1425 0.7955 0.067 Uiso 1 1 calc R
C19 C 0.25619(12) 0.5575(5) 0.6485(6) 0.0518(10) Uani 1 1 d .
H19A H 0.2530 0.4930 0.5350 0.078 Uiso 1 1 calc R
H19B H 0.2544 0.4822 0.7541 0.078 Uiso 1 1 calc R
H19C H 0.2828 0.6131 0.6494 0.078 Uiso 1 1 calc R
C20 C 0.15768(13) 0.4725(5) -0.0186(5) 0.0521(10) Uani 1 1 d .
H20A H 0.1810 0.4295 0.0521 0.078 Uiso 1 1 calc R
H20B H 0.1669 0.5090 -0.1396 0.078 Uiso 1 1 calc R
H20C H 0.1372 0.3839 -0.0332 0.078 Uiso 1 1 calc R
C21 C 0.06455(13) 0.9562(6) 0.1579(6) 0.0561(11) Uani 1 1 d .
H21A H 0.0489 0.9429 0.0439 0.084 Uiso 1 1 calc R
H21B H 0.0760 1.0694 0.1634 0.084 Uiso 1 1 calc R
H21C H 0.0466 0.9385 0.2630 0.084 Uiso 1 1 calc R

loop_
_atom_site_aniso_label
_atom_site_aniso_U_11
_atom_site_aniso_U_22
_atom_site_aniso_U_33
_atom_site_aniso_U_23
_atom_site_aniso_U_13
_atom_site_aniso_U_12
B1 0.037(2) 0.0214(19) 0.042(2) -0.0044(17) 0.0052(17) 0.0003(16)
F1 0.0539(13) 0.0279(11) 0.0660(13) -0.0027(10) 0.0045(11) -0.0029(9)
F2 0.0365(11) 0.0461(12) 0.0460(11) -0.0048(9) 0.0095(9) 0.0009(9)
N1 0.0331(15) 0.0338(16) 0.0426(15) -0.0052(13) 0.0055(12) -0.0034(13)
N2 0.0284(14) 0.0307(14) 0.0403(15) 0.0005(13) 0.0048(12) 0.0015(12)
O1 0.0619(19) 0.0367(15) 0.0696(18) -0.0106(13) -0.0086(14) 0.0091(13)
O2 0.0402(15) 0.0587(17) 0.0647(17) -0.0175(14) 0.0037(13) 0.0129(13)
C1 0.042(2) 0.045(2) 0.044(2) -0.0085(18) -0.0084(16) 0.0107(18)
C2 0.046(2) 0.076(3) 0.061(2) -0.027(2) -0.0046(19) 0.028(2)
C3 0.0342(18) 0.0335(17) 0.0407(18) -0.0033(15) 0.0007(14) 0.0032(14)
C4 0.0296(18) 0.044(2) 0.0418(18) 0.0024(18) 0.0030(15) 0.0049(16)
C5 0.0332(17) 0.0331(18) 0.0394(19) 0.0010(15) 0.0059(14) 0.0007(15)
C6 0.0304(17) 0.0275(16) 0.0394(18) -0.0015(14) 0.0012(14) 0.0004(14)
C7 0.0339(18) 0.0307(19) 0.048(2) -0.0006(16) 0.0033(15) -0.0017(15)
C8 0.0394(19) 0.0281(17) 0.052(2) -0.0031(16) -0.0008(16) 0.0008(16)
C9 0.0270(16) 0.0327(17) 0.0372(17) -0.0013(15) 0.0045(14) -0.0054(14)
C10 0.0335(17) 0.0229(17) 0.0384(17) -0.0026(14) 0.0064(14) 0.0005(14)
C11 0.0341(18) 0.0345(18) 0.0385(18) -0.0022(15) 0.0029(14) -0.0053(15)
C12 0.0392(19) 0.043(2) 0.0366(18) 0.0006(17) -0.0016(15) -0.0003(17)
C13 0.0339(19) 0.040(2) 0.0434(19) 0.0027(16) 0.0055(15) -0.0002(16)
C14 0.044(2) 0.0365(19) 0.0418(18) -0.0061(17) 0.0081(16) -0.0093(16)
C15 0.038(2) 0.054(2) 0.0394(19) -0.0040(18) 0.0023(16) -0.0092(18)
C16 0.0293(17) 0.046(2) 0.0429(19) 0.0029(17) 0.0010(15) -0.0046(16)
C17 0.0292(16) 0.0364(18) 0.0374(17) -0.0023(15) 0.0035(14) 0.0020(15)
C18 0.047(2) 0.045(2) 0.0421(19) -0.0086(17) 0.0045(16) -0.0017(18)
C19 0.049(2) 0.053(3) 0.054(2) 0.000(2) 0.0040(18) 0.0148(19)
C20 0.060(2) 0.048(2) 0.049(2) -0.0166(19) 0.0031(18) -0.006(2)
C21 0.051(2) 0.064(3) 0.054(2) 0.003(2) -0.0061(18) 0.012(2)

loop_
_atom_type_symbol
_atom_type_description
_atom_type_scat_dispersion_real
_atom_type_scat_dispersion_imag
_atom_type_scat_source
C C 0.0033 0.0016 'International Tables Vol C Tables 4.2.6.8 and 6.1.1.4'
H H 0.0000 0.0000 'International Tables Vol C Tables 4.2.6.8 and 6.1.1.4'
B B 0.0013 0.0007 'International Tables Vol C Tables 4.2.6.8 and 6.1.1.4'
N N 0.0061 0.0033 'International Tables Vol C Tables 4.2.6.8 and 6.1.1.4'
O O 0.0106 0.0060 'International Tables Vol C Tables 4.2.6.8 and 6.1.1.4'
F F 0.0171 0.0103 'International Tables Vol C Tables 4.2.6.8 and 6.1.1.4'

loop_
_geom_angle_atom_site_label_1
_geom_angle_atom_site_label_2
_geom_angle_atom_site_label_3
_geom_angle
F2 B1 F1 108.6(3)
F2 B1 N1 109.9(3)
F1 B1 N1 110.2(3)
F2 B1 N2 110.1(3)
F1 B1 N2 110.3(3)
N1 B1 N2 107.6(3)
C14 N1 C17 108.4(3)
C14 N1 B1 126.5(3)
C17 N1 B1 124.9(3)
C13 N2 C10 108.3(3)
C13 N2 B1 126.5(3)
C10 N2 B1 125.1(3)
C1 O2 C2 116.1(3)
O1 C1 O2 124.0(4)
O1 C1 C3 124.6(4)
O2 C1 C3 111.3(3)
C4 C3 C8 120.5(3)
C4 C3 C1 121.3(3)
C8 C3 C1 118.2(3)
C3 C4 C5 119.9(3)
C6 C5 C4 119.8(3)
C5 C6 C7 120.2(3)
C5 C6 C9 119.7(3)
C7 C6 C9 120.1(3)
C8 C7 C6 120.0(3)
C7 C8 C3 119.7(3)
C10 C9 C17 121.3(3)
C10 C9 C6 120.1(3)
C17 C9 C6 118.6(3)
C9 C10 N2 120.8(3)
C9 C10 C11 132.1(3)
N2 C10 C11 107.1(3)
C12 C11 C10 106.4(3)
C12 C11 C18 124.7(3)
C10 C11 C18 128.7(3)
C11 C12 C13 109.0(3)
N2 C13 C12 109.2(3)
N2 C13 C19 123.2(3)
C12 C13 C19 127.6(3)
N1 C14 C15 108.7(3)
N1 C14 C20 122.9(3)
C15 C14 C20 128.4(3)
C16 C15 C14 109.0(3)
C15 C16 C17 106.3(3)
C15 C16 C21 124.7(3)
C17 C16 C21 129.1(3)
N1 C17 C9 119.9(3)
N1 C17 C16 107.6(3)
C9 C17 C16 132.5(3)

loop_
_geom_bond_atom_site_label_1
_geom_bond_atom_site_label_2
_geom_bond_distance
B1 F2 1.395(4)
B1 F1 1.397(4)
B1 N1 1.535(5)
B1 N2 1.538(4)
N1 C14 1.348(4)
N1 C17 1.405(4)
N2 C13 1.347(4)
N2 C10 1.398(4)
O1 C1 1.199(5)
O2 C1 1.333(5)
O2 C2 1.448(4)
C1 C3 1.501(5)
C3 C4 1.386(5)
C3 C8 1.388(5)
C4 C5 1.389(5)
C5 C6 1.386(4)
C6 C7 1.393(5)
C6 C9 1.491(5)
C7 C8 1.384(5)
C9 C10 1.379(5)
C9 C17 1.411(5)
C10 C11 1.437(4)
C11 C12 1.365(5)
C11 C18 1.493(5)
C12 C13 1.393(5)
C13 C19 1.483(5)
C14 C15 1.400(6)
C14 C20 1.485(5)
C15 C16 1.380(5)
C16 C17 1.421(5)
C16 C21 1.497(5)
